data_7206903
loop_
_publ_author_name
'Goswami, Arijit'
'Sengupta, Satirtha'
'Mondal, Raju'

_publ_section_title
;
 Construction of helical networks by using multiple V-shaped mixed ligand
 systems
;
_journal_issue 2
_journal_name_full CrystEngComm
_journal_page_first 561
_journal_paper_doi 10.1039/c1ce05380a
_journal_volume 14
_journal_year 2012
_chemical_formula_sum 'C50 H50 N8 Ni O8'
_chemical_formula_weight 949.69
_chemical_name_systematic
;
?
;
_space_group_IT_number 41
_symmetry_cell_setting orthorhombic
_symmetry_space_group_name_Hall 'A 2 -2ab'
_symmetry_space_group_name_H-M 'A b a 2'
_atom_sites_solution_hydrogens geom
_atom_sites_solution_primary direct
_atom_sites_solution_secondary difmap
_audit_creation_method SHELXL-97
_cell_angle_alpha 90.00
_cell_angle_beta 90.00
_cell_angle_gamma 90.00
_cell_formula_units_Z 4
_cell_length_a 19.5620(14)
_cell_length_b 15.8621(12)
_cell_length_c 15.3525(11)
_cell_measurement_reflns_used 11965
_cell_measurement_temperature 293(2)
_cell_measurement_theta_max 24.29
_cell_measurement_theta_min 2.55
_cell_volume 4763.8(6)
_computing_cell_refinement 'Bruker APEX-2'
_computing_data_collection 'Bruker APEX-2'
_computing_data_reduction 'Bruker SHELXTL'
_computing_molecular_graphics 'Bruker SHELXTL'
_computing_publication_material 'Bruker SHELXTL'
_computing_structure_refinement 'SHELXL-97 (Sheldrick, 1997)'
_computing_structure_solution 'SHELXS-97 (Sheldrick, 1990)'
_diffrn_ambient_temperature 293(2)
_diffrn_detector_area_resol_mean 8
_diffrn_measured_fraction_theta_full 1.000
_diffrn_measured_fraction_theta_max 1.000
_diffrn_measurement_device_type 'Bruker APEX-2 CCD area detector'
_diffrn_measurement_method '/w scans'
_diffrn_radiation_monochromator graphite
_diffrn_radiation_source 'fine-focus sealed tube'
_diffrn_radiation_type MoK\a
_diffrn_radiation_wavelength 0.71073
_diffrn_reflns_av_R_equivalents 0.0307
_diffrn_reflns_av_sigmaI/netI 0.0203
_diffrn_reflns_limit_h_max 22
_diffrn_reflns_limit_h_min -22
_diffrn_reflns_limit_k_max 18
_diffrn_reflns_limit_k_min -18
_diffrn_reflns_limit_l_max 17
_diffrn_reflns_limit_l_min -16
_diffrn_reflns_number 28693
_diffrn_reflns_theta_full 24.35
_diffrn_reflns_theta_max 24.35
_diffrn_reflns_theta_min 2.08
_diffrn_standards_decay_% 0
_exptl_absorpt_coefficient_mu 0.470
_exptl_absorpt_correction_T_max 1.0000
_exptl_absorpt_correction_T_min 0.817933
_exptl_absorpt_correction_type multi-scan
_exptl_absorpt_process_details 'SADABS v.2.03 (Bruker, 2001), R(int)=0.0817 before correction'
_exptl_crystal_colour Green
_exptl_crystal_density_diffrn 1.324
_exptl_crystal_density_meas ?
_exptl_crystal_density_method 'not measured'
_exptl_crystal_description Cube
_exptl_crystal_F_000 1992
_exptl_crystal_size_max 0.30
_exptl_crystal_size_mid 0.26
_exptl_crystal_size_min 0.26
_refine_diff_density_max 0.147
_refine_diff_density_min -0.226
_refine_diff_density_rms 0.039
_refine_ls_abs_structure_details 'Flack H D (1983), Acta Cryst. A39, 876-881'
_refine_ls_abs_structure_Flack 0.176(14)
_refine_ls_extinction_method none
_refine_ls_goodness_of_fit_ref 1.078
_refine_ls_hydrogen_treatment mixed
_refine_ls_matrix_type full
_refine_ls_number_parameters 311
_refine_ls_number_reflns 3489
_refine_ls_number_restraints 1
_refine_ls_restrained_S_all 1.078
_refine_ls_R_factor_all 0.0311
_refine_ls_R_factor_gt 0.0292
_refine_ls_shift/su_max 0.000
_refine_ls_shift/su_mean 0.000
_refine_ls_structure_factor_coef Fsqd
_refine_ls_weighting_details 'calc w=1/[\s^2^(Fo^2^)+(0.0357P)^2^+4.6972P] where P=(Fo^2^+2Fc^2^)/3'
_refine_ls_weighting_scheme calc
_refine_ls_wR_factor_gt 0.0757
_refine_ls_wR_factor_ref 0.0768
_reflns_number_gt 3302
_reflns_number_total 3489
_reflns_threshold_expression I>2\s(I)
_cod_data_source_file c1ce05380a.txt
_cod_data_source_block 11tb20
_cod_depositor_comments
;
The following automatic conversions were performed:

'_symmetry_cell_setting' value 'Orthorhombic' changed to
'orthorhombic' according to
/home/saulius/struct/CIF-dictionaries/cif_core.dic dictionary named
'cif_core.dic' version 2.4.1 from 2010-06-29.

Automatic conversion script
Id: cif_fix_values 1715 2011-07-08 13:25:40Z adriana 

The following automatic conversions were performed:

'_exptl_crystal_density_meas' value 'not measured' was changed to '?'
- the value is perceived as not measured.

Automatic conversion script
Id: cif_fix_values 3008 2015-01-20 13:52:24Z robertas 
;
_cod_original_sg_symbol_H-M Aba2
_cod_database_code 7206903

loop_
_symmetry_equiv_pos_as_xyz
'x, y, z'
'-x, -y, z'
'x+1/2, -y+1/2, z'
'-x+1/2, y+1/2, z'
'x, y+1/2, z+1/2'
'-x, -y+1/2, z+1/2'
'x+1/2, -y+1, z+1/2'
'-x+1/2, y+1, z+1/2'

loop_
_atom_site_label
_atom_site_type_symbol
_atom_site_fract_x
_atom_site_fract_y
_atom_site_fract_z
_atom_site_U_iso_or_equiv
_atom_site_adp_type
_atom_site_occupancy
_atom_site_symmetry_multiplicity
_atom_site_calc_flag
_atom_site_refinement_flags
Ni1 Ni 0.5000 0.0000 0.24624(4) 0.02219(11) Uani 1 2 d S
N1 N 0.50257(11) 0.09591(19) 0.34045(19) 0.0290(6) Uani 1 1 d .
O1 O 0.39269(8) 0.00030(12) 0.23772(19) 0.0314(5) Uani 1 1 d .
C1 C 0.54234(14) 0.16230(17) 0.3551(2) 0.0301(6) Uani 1 1 d .
N2 N 0.46457(12) 0.08740(15) 0.41367(17) 0.0336(6) Uani 1 1 d .
H2A H 0.4342 0.0488 0.4207 0.040 Uiso 1 1 calc R
C2 C 0.53072(14) 0.19556(19) 0.4382(2) 0.0372(7) Uani 1 1 d .
O2 O 0.35157(10) -0.00826(12) 0.37320(14) 0.0375(5) Uani 1 1 d .
O3 O 0.16258(13) 0.02326(17) 0.53236(19) 0.0667(7) Uani 1 1 d .
C3 C 0.47960(18) 0.1457(2) 0.4740(2) 0.0413(8) Uani 1 1 d .
N3 N 0.49756(11) 0.40911(18) 0.64596(18) 0.0268(6) Uani 1 1 d .
O4 O 0.24616(12) -0.04253(13) 0.46398(16) 0.0511(6) Uani 1 1 d .
C4 C 0.54159(13) 0.34984(18) 0.6200(2) 0.0309(7) Uani 1 1 d .
N4 N 0.45567(12) 0.42263(15) 0.57664(16) 0.0314(5) Uani 1 1 d .
H4A H 0.4217 0.4571 0.5768 0.038 Uiso 1 1 calc R
C5 C 0.52879(16) 0.32750(19) 0.5332(2) 0.0372(7) Uani 1 1 d .
C6 C 0.47409(17) 0.3752(2) 0.5075(2) 0.0419(8) Uani 1 1 d .
C7 C 0.56971(15) 0.2672(2) 0.4784(3) 0.0587(12) Uani 1 1 d .
H7A H 0.5914 0.2990 0.4320 0.070 Uiso 1 1 calc R
H7B H 0.6058 0.2438 0.5144 0.070 Uiso 1 1 calc R
C8 C 0.59165(17) 0.1950(2) 0.2894(2) 0.0459(8) Uani 1 1 d .
H8A H 0.5931 0.1573 0.2404 0.069 Uiso 1 1 calc R
H8B H 0.6363 0.1988 0.3150 0.069 Uiso 1 1 calc R
H8C H 0.5773 0.2498 0.2702 0.069 Uiso 1 1 calc R
C9 C 0.4440(2) 0.1488(3) 0.5590(3) 0.0742(14) Uani 1 1 d .
H9A H 0.4094 0.1058 0.5608 0.111 Uiso 1 1 calc R
H9B H 0.4230 0.2031 0.5663 0.111 Uiso 1 1 calc R
H9C H 0.4763 0.1395 0.6050 0.111 Uiso 1 1 calc R
C10 C 0.59492(18) 0.3157(2) 0.6795(2) 0.0478(8) Uani 1 1 d .
H10A H 0.5821 0.3265 0.7388 0.072 Uiso 1 1 calc R
H10B H 0.6379 0.3426 0.6674 0.072 Uiso 1 1 calc R
H10C H 0.5993 0.2561 0.6706 0.072 Uiso 1 1 calc R
C11 C 0.4383(2) 0.3816(3) 0.4225(3) 0.0675(11) Uani 1 1 d .
H11A H 0.4366 0.3271 0.3956 0.101 Uiso 1 1 calc R
H11B H 0.4626 0.4200 0.3853 0.101 Uiso 1 1 calc R
H11C H 0.3927 0.4021 0.4316 0.101 Uiso 1 1 calc R
C12 C 0.34516(14) -0.00376(16) 0.2911(2) 0.0307(6) Uani 1 1 d .
C13 C 0.27316(13) -0.00585(19) 0.2564(3) 0.0364(7) Uani 1 1 d .
C14 C 0.25530(18) -0.0640(2) 0.1932(2) 0.0486(8) Uani 1 1 d .
H14A H 0.2888 -0.0978 0.1683 0.058 Uiso 1 1 calc R
C15 C 0.1883(2) -0.0722(3) 0.1668(3) 0.0632(10) Uani 1 1 d .
H15A H 0.1767 -0.1117 0.1245 0.076 Uiso 1 1 calc R
C16 C 0.13906(19) -0.0220(3) 0.2028(3) 0.0677(12) Uani 1 1 d .
H16A H 0.0937 -0.0289 0.1862 0.081 Uiso 1 1 calc R
C17 C 0.15582(16) 0.0385(3) 0.2635(3) 0.0587(10) Uani 1 1 d .
H17A H 0.1221 0.0739 0.2856 0.070 Uiso 1 1 calc R
C18 C 0.22326(15) 0.0472(2) 0.2920(2) 0.0408(7) Uani 1 1 d .
C19 C 0.24043(14) 0.11602(19) 0.3549(2) 0.0408(7) Uani 1 1 d .
C20 C 0.25977(15) 0.1953(2) 0.3230(3) 0.0514(8) Uani 1 1 d .
H20A H 0.2627 0.2033 0.2631 0.062 Uiso 1 1 calc R
C21 C 0.27443(18) 0.2608(2) 0.3771(3) 0.0627(10) Uani 1 1 d .
H21A H 0.2878 0.3126 0.3544 0.075 Uiso 1 1 calc R
C22 C 0.26935(18) 0.2499(2) 0.4658(3) 0.0670(13) Uani 1 1 d .
H22A H 0.2797 0.2943 0.5030 0.080 Uiso 1 1 calc R
C23 C 0.24902(19) 0.1735(2) 0.4996(3) 0.0574(8) Uani 1 1 d .
H23A H 0.2449 0.1672 0.5596 0.069 Uiso 1 1 calc R
C24 C 0.23466(14) 0.10622(19) 0.4454(2) 0.0438(8) Uani 1 1 d .
C25 C 0.21106(16) 0.0253(2) 0.4843(2) 0.0472(8) Uani 1 1 d .
H4 H 0.307(3) -0.022(4) 0.444(4) 0.13(2) Uiso 1 1 d .

loop_
_atom_site_aniso_label
_atom_site_aniso_U_11
_atom_site_aniso_U_22
_atom_site_aniso_U_33
_atom_site_aniso_U_23
_atom_site_aniso_U_13
_atom_site_aniso_U_12
Ni1 0.0296(2) 0.01963(19) 0.0174(2) 0.000 0.000 0.00098(18)
N1 0.0360(15) 0.0285(14) 0.0227(15) -0.0025(12) 0.0036(10) -0.0015(9)
O1 0.0298(8) 0.0331(8) 0.0314(14) 0.0005(8) 0.0017(11) -0.0009(8)
C1 0.0330(14) 0.0256(14) 0.0317(17) -0.0077(12) 0.0010(11) 0.0026(12)
N2 0.0378(12) 0.0330(13) 0.0302(15) -0.0055(11) 0.0076(11) -0.0046(10)
C2 0.0329(14) 0.0416(17) 0.0372(18) -0.0157(14) 0.0008(13) 0.0000(13)
O2 0.0369(10) 0.0442(11) 0.0316(12) -0.0010(9) 0.0019(8) 0.0027(8)
O3 0.0555(15) 0.0791(17) 0.0653(18) 0.0041(15) 0.0308(13) -0.0068(13)
C3 0.0442(16) 0.050(2) 0.0297(18) -0.0165(16) 0.0055(14) 0.0009(15)
N3 0.0359(15) 0.0235(13) 0.0211(16) -0.0031(11) -0.0013(9) 0.0031(9)
O4 0.0617(14) 0.0385(12) 0.0531(15) 0.0032(11) 0.0184(13) -0.0060(11)
C4 0.0318(14) 0.0270(14) 0.0338(18) -0.0088(13) 0.0034(12) -0.0009(11)
N4 0.0393(12) 0.0348(13) 0.0200(13) -0.0036(11) -0.0064(10) 0.0020(10)
C5 0.0355(15) 0.0383(16) 0.0379(19) -0.0182(15) 0.0027(14) -0.0080(13)
C6 0.0416(17) 0.0532(19) 0.0310(18) -0.0131(15) -0.0030(14) -0.0135(15)
C7 0.0413(15) 0.069(3) 0.066(3) -0.044(2) 0.0125(16) -0.0124(16)
C8 0.0543(19) 0.0383(17) 0.045(2) -0.0099(15) 0.0106(15) -0.0148(14)
C9 0.081(3) 0.090(3) 0.051(3) -0.028(2) 0.029(2) -0.026(2)
C10 0.0544(19) 0.0412(18) 0.048(2) -0.0094(15) -0.0043(16) 0.0179(15)
C11 0.073(2) 0.097(3) 0.032(2) -0.018(2) -0.0150(17) -0.003(2)
C12 0.0341(14) 0.0241(13) 0.0340(16) -0.0005(12) 0.0000(12) 0.0004(11)
C13 0.0326(12) 0.0387(13) 0.038(2) 0.0051(14) 0.0018(15) -0.0041(12)
C14 0.0502(19) 0.059(2) 0.0363(19) -0.0015(17) -0.0005(15) -0.0084(17)
C15 0.060(2) 0.075(3) 0.054(2) 0.000(2) -0.0111(18) -0.022(2)
C16 0.0385(19) 0.096(3) 0.068(3) 0.006(2) -0.0106(18) -0.012(2)
C17 0.0306(15) 0.072(2) 0.073(3) 0.011(2) -0.0030(17) 0.0051(16)
C18 0.0396(16) 0.0437(16) 0.0389(18) 0.0079(15) 0.0044(14) 0.0014(14)
C19 0.0315(14) 0.0383(16) 0.053(2) 0.0031(15) 0.0062(13) 0.0084(12)
C20 0.0413(17) 0.0469(18) 0.066(2) 0.0126(18) 0.0085(16) 0.0068(14)
C21 0.052(2) 0.041(2) 0.095(3) 0.008(2) 0.005(2) -0.0001(15)
C22 0.059(2) 0.0414(19) 0.101(4) -0.020(2) 0.004(2) -0.0015(16)
C23 0.0536(17) 0.059(2) 0.059(2) -0.015(2) 0.0093(15) 0.0011(19)
C24 0.0361(16) 0.0394(16) 0.056(2) -0.0024(15) 0.0127(14) 0.0033(13)
C25 0.0448(17) 0.0545(19) 0.042(2) -0.0009(17) 0.0080(15) -0.0090(15)

loop_
_atom_type_symbol
_atom_type_description
_atom_type_scat_dispersion_real
_atom_type_scat_dispersion_imag
_atom_type_scat_source
C C 0.0033 0.0016 'International Tables Vol C Tables 4.2.6.8 and 6.1.1.4'
H H 0.0000 0.0000 'International Tables Vol C Tables 4.2.6.8 and 6.1.1.4'
N N 0.0061 0.0033 'International Tables Vol C Tables 4.2.6.8 and 6.1.1.4'
O O 0.0106 0.0060 'International Tables Vol C Tables 4.2.6.8 and 6.1.1.4'
Ni Ni 0.3393 1.1124 'International Tables Vol C Tables 4.2.6.8 and 6.1.1.4'

loop_
_geom_angle_atom_site_label_1
_geom_angle_atom_site_label_2
_geom_angle_atom_site_label_3
_geom_angle
_geom_angle_site_symmetry_1
_geom_angle_site_symmetry_3
N1 Ni1 N1 92.92(16) . 2_655
N1 Ni1 O1 93.73(9) . .
N1 Ni1 O1 91.18(9) 2_655 .
N1 Ni1 O1 91.18(9) . 2_655
N1 Ni1 O1 93.73(9) 2_655 2_655
O1 Ni1 O1 172.87(16) . 2_655
N1 Ni1 N3 176.67(14) . 5_544
N1 Ni1 N3 90.40(8) 2_655 5_544
O1 Ni1 N3 86.19(9) . 5_544
O1 Ni1 N3 88.60(9) 2_655 5_544
N1 Ni1 N3 90.40(8) . 6_654
N1 Ni1 N3 176.67(14) 2_655 6_654
O1 Ni1 N3 88.60(9) . 6_654
O1 Ni1 N3 86.19(9) 2_655 6_654
N3 Ni1 N3 86.27(15) 5_544 6_654
C1 N1 N2 105.1(3) . .
C1 N1 Ni1 134.8(2) . .
N2 N1 Ni1 119.1(2) . .
C12 O1 Ni1 135.0(2) . .
N1 C1 C2 111.0(3) . .
N1 C1 C8 122.8(3) . .
C2 C1 C8 126.3(3) . .
C3 N2 N1 112.6(3) . .
C3 N2 H2A 123.7 . .
N1 N2 H2A 123.7 . .
C3 C2 C1 105.3(3) . .
C3 C2 C7 129.3(3) . .
C1 C2 C7 125.3(3) . .
C12 O2 H4 136(2) . .
N2 C3 C2 106.1(3) . .
N2 C3 C9 121.9(3) . .
C2 C3 C9 132.1(3) . .
C4 N3 N4 105.5(3) . .
C4 N3 Ni1 133.1(2) . 5
N4 N3 Ni1 118.48(19) . 5
C25 O4 H4 110(2) . .
N3 C4 C5 110.2(3) . .
N3 C4 C10 121.7(3) . .
C5 C4 C10 128.0(3) . .
C6 N4 N3 111.5(3) . .
C6 N4 H4A 124.2 . .
N3 N4 H4A 124.2 . .
C6 C5 C4 105.9(3) . .
C6 C5 C7 127.3(3) . .
C4 C5 C7 126.7(3) . .
N4 C6 C5 106.8(3) . .
N4 C6 C11 121.8(3) . .
C5 C6 C11 131.3(3) . .
C2 C7 C5 116.2(2) . .
C2 C7 H7A 108.2 . .
C5 C7 H7A 108.2 . .
C2 C7 H7B 108.2 . .
C5 C7 H7B 108.2 . .
H7A C7 H7B 107.4 . .
C1 C8 H8A 109.5 . .
C1 C8 H8B 109.5 . .
H8A C8 H8B 109.5 . .
C1 C8 H8C 109.5 . .
H8A C8 H8C 109.5 . .
H8B C8 H8C 109.5 . .
C3 C9 H9A 109.5 . .
C3 C9 H9B 109.5 . .
H9A C9 H9B 109.5 . .
C3 C9 H9C 109.5 . .
H9A C9 H9C 109.5 . .
H9B C9 H9C 109.5 . .
C4 C10 H10A 109.5 . .
C4 C10 H10B 109.5 . .
H10A C10 H10B 109.5 . .
C4 C10 H10C 109.5 . .
H10A C10 H10C 109.5 . .
H10B C10 H10C 109.5 . .
C6 C11 H11A 109.5 . .
C6 C11 H11B 109.5 . .
H11A C11 H11B 109.5 . .
C6 C11 H11C 109.5 . .
H11A C11 H11C 109.5 . .
H11B C11 H11C 109.5 . .
O1 C12 O2 125.8(3) . .
O1 C12 C13 118.0(3) . .
O2 C12 C13 116.2(3) . .
C14 C13 C18 119.9(3) . .
C14 C13 C12 119.9(3) . .
C18 C13 C12 120.1(3) . .
C15 C14 C13 120.7(3) . .
C15 C14 H14A 119.7 . .
C13 C14 H14A 119.7 . .
C16 C15 C14 119.7(4) . .
C16 C15 H15A 120.1 . .
C14 C15 H15A 120.1 . .
C15 C16 C17 120.8(3) . .
C15 C16 H16A 119.6 . .
C17 C16 H16A 119.6 . .
C16 C17 C18 120.3(3) . .
C16 C17 H17A 119.8 . .
C18 C17 H17A 119.8 . .
C17 C18 C13 118.5(3) . .
C17 C18 C19 119.1(3) . .
C13 C18 C19 122.3(3) . .
C20 C19 C24 117.9(3) . .
C20 C19 C18 119.3(3) . .
C24 C19 C18 122.7(3) . .
C21 C20 C19 121.8(4) . .
C21 C20 H20A 119.1 . .
C19 C20 H20A 119.1 . .
C20 C21 C22 119.5(4) . .
C20 C21 H21A 120.2 . .
C22 C21 H21A 120.2 . .
C21 C22 C23 120.4(4) . .
C21 C22 H22A 119.8 . .
C23 C22 H22A 119.8 . .
C22 C23 C24 120.7(4) . .
C22 C23 H23A 119.6 . .
C24 C23 H23A 119.6 . .
C23 C24 C19 119.6(3) . .
C23 C24 C25 119.2(3) . .
C19 C24 C25 121.1(3) . .
O3 C25 O4 122.4(3) . .
O3 C25 C24 120.9(3) . .
O4 C25 C24 116.7(3) . .

loop_
_geom_bond_atom_site_label_1
_geom_bond_atom_site_label_2
_geom_bond_distance
_geom_bond_site_symmetry_2
Ni1 N1 2.100(3) .
Ni1 N1 2.100(3) 2_655
Ni1 O1 2.1034(15) .
Ni1 O1 2.1034(16) 2_655
Ni1 N3 2.110(3) 5_544
Ni1 N3 2.110(3) 6_654
N1 C1 1.328(4) .
N1 N2 1.354(4) .
O1 C12 1.241(4) .
C1 C2 1.399(4) .
C1 C8 1.489(4) .
N2 C3 1.342(4) .
N2 H2A 0.8600 .
C2 C3 1.388(5) .
C2 C7 1.502(4) .
O2 C12 1.269(4) .
O2 H4 1.41(6) .
O3 C25 1.202(4) .
C3 C9 1.481(5) .
N3 C4 1.336(4) .
N3 N4 1.360(4) .
N3 Ni1 2.110(3) 5
O4 C25 1.314(4) .
O4 H4 1.27(6) .
C4 C5 1.403(4) .
C4 C10 1.488(4) .
N4 C6 1.351(4) .
N4 H4A 0.8600 .
C5 C6 1.368(5) .
C5 C7 1.504(5) .
C6 C11 1.483(5) .
C7 H7A 0.9700 .
C7 H7B 0.9700 .
C8 H8A 0.9600 .
C8 H8B 0.9600 .
C8 H8C 0.9600 .
C9 H9A 0.9600 .
C9 H9B 0.9600 .
C9 H9C 0.9600 .
C10 H10A 0.9600 .
C10 H10B 0.9600 .
C10 H10C 0.9600 .
C11 H11A 0.9600 .
C11 H11B 0.9600 .
C11 H11C 0.9600 .
C12 C13 1.506(4) .
C13 C14 1.384(5) .
C13 C18 1.400(4) .
C14 C15 1.378(5) .
C14 H14A 0.9300 .
C15 C16 1.367(6) .
C15 H15A 0.9300 .
C16 C17 1.378(6) .
C16 H16A 0.9300 .
C17 C18 1.397(4) .
C17 H17A 0.9300 .
C18 C19 1.496(5) .
C19 C20 1.401(4) .
C19 C24 1.402(5) .
C20 C21 1.362(6) .
C20 H20A 0.9300 .
C21 C22 1.375(6) .
C21 H21A 0.9300 .
C22 C23 1.377(5) .
C22 H22A 0.9300 .
C23 C24 1.383(5) .
C23 H23A 0.9300 .
C24 C25 1.489(4) .
